data_4073938
loop_
_publ_author_name
'Hernandez-Gruel, Marc A. F.'
'Dobrinovitch, Isabel T.'
'Lahoz, Fernando J.'
'Oro, Luis A.'
'P\'erez-Torrente, Jes\'us J.'

_publ_section_title
;
 The Anions [Cptt2Zr(\m-S)2M(CO)2]-(M = Rh, Ir) as Versatile Precursors
 for the Synthesis of Sulfido-Bridged Early&#x2212;Late Heterotrimetallic
 (ELHT) Compounds&#x2020;
;
_journal_issue 25
_journal_name_full Organometallics
_journal_page_first 6437
_journal_paper_doi 10.1021/om700749n
_journal_volume 26
_journal_year 2007
_chemical_formula_moiety 'C62 H72 Au2 P2 S2 Zr'
_chemical_formula_sum 'C62 H72 Au2 P2 S2 Zr'
_chemical_formula_weight 1428.41
_chemical_name_systematic
; 
 ? 
;
_space_group_IT_number 14
_symmetry_cell_setting monoclinic
_symmetry_space_group_name_Hall '-P 2yn'
_symmetry_space_group_name_H-M 'P 1 21/n 1'
_atom_sites_solution_hydrogens geom
_atom_sites_solution_primary direct
_atom_sites_solution_secondary difmap
_audit_creation_method SHELXL-97
_cell_angle_alpha 90.00
_cell_angle_beta 96.2520(10)
_cell_angle_gamma 90.00
_cell_formula_units_Z 4
_cell_length_a 10.3440(7)
_cell_length_b 38.998(3)
_cell_length_c 13.9883(9)
_cell_measurement_reflns_used 7012
_cell_measurement_temperature 173(2)
_cell_measurement_theta_max 24.22
_cell_measurement_theta_min 2.33
_cell_volume 5609.3(7)
_computing_cell_refinement 'SAINT+ v. 6.01 (Bruker AXS, 2000)'
_computing_data_collection 'SMART v. 5.611 (Bruker AXS, 2000)'
_computing_data_reduction 'SAINT+ v. 6.01 (Bruker AXS, 2000)'
_computing_molecular_graphics 'XP program, SHELXTL v 6.12, Bruker2001'
_computing_publication_material 'XP program, SHELXTL v 6.12, Bruker2001'
_computing_structure_refinement 'SHELXL-97 (Sheldrick, 1997)'
_computing_structure_solution 'SHELXS-97 (Sheldrick, 1990)'
_diffrn_ambient_temperature 173(2)
_diffrn_detector_area_resol_mean 8.26
_diffrn_measured_fraction_theta_full 0.989
_diffrn_measured_fraction_theta_max 0.919
_diffrn_measurement_device_type 'Bruker SMART APEX CCD system'
_diffrn_measurement_method '\w rotations with narrow frames'
_diffrn_radiation_monochromator graphite
_diffrn_radiation_source 'normal-focus sealed tube'
_diffrn_radiation_type MoK\a
_diffrn_radiation_wavelength 0.71073
_diffrn_reflns_av_R_equivalents 0.0620
_diffrn_reflns_av_sigmaI/netI 0.0928
_diffrn_reflns_limit_h_max 13
_diffrn_reflns_limit_h_min -13
_diffrn_reflns_limit_k_max 51
_diffrn_reflns_limit_k_min -50
_diffrn_reflns_limit_l_max 18
_diffrn_reflns_limit_l_min -17
_diffrn_reflns_number 40793
_diffrn_reflns_theta_full 27.50
_diffrn_reflns_theta_max 28.68
_diffrn_reflns_theta_min 1.80
_diffrn_standards_decay_% 'no decay'
_exptl_absorpt_coefficient_mu 5.570
_exptl_absorpt_correction_T_max 0.408
_exptl_absorpt_correction_T_min 0.298
_exptl_absorpt_correction_type multi-scan
_exptl_absorpt_process_details
; 
 SADABS: Area-Detector Absorption Correction. (1996)  Bruker-AXS 
 within SAINT+ package, v. 6.01.          
;
_exptl_crystal_colour yellow
_exptl_crystal_density_diffrn 1.691
_exptl_crystal_density_method 'not measured'
_exptl_crystal_description prism
_exptl_crystal_F_000 2816
_exptl_crystal_size_max 0.29
_exptl_crystal_size_mid 0.23
_exptl_crystal_size_min 0.16
_refine_diff_density_max 1.168
_refine_diff_density_min -1.549
_refine_diff_density_rms 0.211
_refine_ls_extinction_method none
_refine_ls_goodness_of_fit_ref 0.917
_refine_ls_hydrogen_treatment constr
_refine_ls_matrix_type full
_refine_ls_number_parameters 634
_refine_ls_number_reflns 13280
_refine_ls_number_restraints 0
_refine_ls_restrained_S_all 0.917
_refine_ls_R_factor_all 0.0643
_refine_ls_R_factor_gt 0.0439
_refine_ls_shift/su_max 0.001
_refine_ls_shift/su_mean 0.000
_refine_ls_structure_factor_coef Fsqd
_refine_ls_weighting_details 'calc w=1/[\s^2^(Fo^2^)+(0.0044P)^2^+0.0000P] where P=(Fo^2^+2Fc^2^)/3'
_refine_ls_weighting_scheme calc
_refine_ls_wR_factor_gt 0.0561
_refine_ls_wR_factor_ref 0.0594
_reflns_number_gt 9380
_reflns_number_total 13280
_reflns_threshold_expression >2sigma(I)
_cod_data_source_file om700749n-file001.cif
_cod_data_source_block compd_12
_cod_original_cell_volume 5609.2(7)
_cod_original_sg_symbol_H-M P21/n
_cod_database_code 4073938

loop_
_symmetry_equiv_pos_as_xyz
'x, y, z'
'-x+1/2, y+1/2, -z+1/2'
'-x, -y, -z'
'x-1/2, -y-1/2, z-1/2'

loop_
_atom_site_label
_atom_site_type_symbol
_atom_site_fract_x
_atom_site_fract_y
_atom_site_fract_z
_atom_site_U_iso_or_equiv
_atom_site_adp_type
_atom_site_occupancy
_atom_site_symmetry_multiplicity
_atom_site_calc_flag
_atom_site_refinement_flags
Au1 Au 0.77745(2) 0.109842(5) 0.310020(16) 0.02577(6) Uani 1 1 d .
Au2 Au 0.51736(2) 0.137863(5) 0.348247(16) 0.02464(6) Uani 1 1 d .
Zr Zr 0.64065(5) 0.093029(12) 0.10728(4) 0.01885(12) Uani 1 1 d .
S2 S 0.54587(13) 0.08783(3) 0.26628(10) 0.0226(3) Uani 1 1 d .
S1 S 0.85616(14) 0.11563(3) 0.15759(10) 0.0267(3) Uani 1 1 d .
P1 P 0.87737(14) 0.10373(3) 0.46208(11) 0.0238(3) Uani 1 1 d .
P2 P 0.45460(15) 0.18402(3) 0.42797(11) 0.0255(4) Uani 1 1 d .
C11 C 0.7023(5) 0.02727(12) 0.1479(4) 0.0201(13) Uani 1 1 d .
C12 C 0.7849(5) 0.03897(12) 0.0816(4) 0.0220(13) Uani 1 1 d .
H12 H 0.8765 0.0414 0.0947 0.026 Uiso 1 1 calc R
C13 C 0.7128(6) 0.04656(12) -0.0070(4) 0.0240(13) Uani 1 1 d .
C14 C 0.5820(5) 0.04002(11) 0.0064(4) 0.0247(13) Uani 1 1 d .
H14 H 0.5099 0.0425 -0.0413 0.030 Uiso 1 1 calc R
C15 C 0.5753(5) 0.02937(11) 0.1006(4) 0.0222(13) Uani 1 1 d .
H15 H 0.4977 0.0243 0.1284 0.027 Uiso 1 1 calc R
C16 C 0.7722(6) 0.05075(13) -0.1019(4) 0.0292(15) Uani 1 1 d .
C17 C 0.6728(6) 0.06112(14) -0.1835(4) 0.0400(17) Uani 1 1 d .
H17A H 0.6014 0.0445 -0.1896 0.060 Uiso 1 1 calc R
H17B H 0.7137 0.0617 -0.2435 0.060 Uiso 1 1 calc R
H17C H 0.6387 0.0839 -0.1706 0.060 Uiso 1 1 calc R
C18 C 0.8268(6) 0.01530(13) -0.1253(4) 0.0465(19) Uani 1 1 d .
H18A H 0.8971 0.0091 -0.0756 0.070 Uiso 1 1 calc R
H18B H 0.8607 0.0162 -0.1880 0.070 Uiso 1 1 calc R
H18C H 0.7574 -0.0019 -0.1271 0.070 Uiso 1 1 calc R
C19 C 0.8852(6) 0.07619(14) -0.0919(4) 0.0390(16) Uani 1 1 d .
H19A H 0.8532 0.0989 -0.0756 0.058 Uiso 1 1 calc R
H19B H 0.9235 0.0775 -0.1529 0.058 Uiso 1 1 calc R
H19C H 0.9513 0.0685 -0.0409 0.058 Uiso 1 1 calc R
C20 C 0.7444(5) 0.00644(13) 0.2369(4) 0.0265(14) Uani 1 1 d .
C21 C 0.8713(6) 0.02004(13) 0.2898(4) 0.0372(16) Uani 1 1 d .
H21A H 0.9398 0.0194 0.2467 0.056 Uiso 1 1 calc R
H21B H 0.8966 0.0057 0.3464 0.056 Uiso 1 1 calc R
H21C H 0.8586 0.0437 0.3103 0.056 Uiso 1 1 calc R
C22 C 0.7750(6) -0.02994(12) 0.2018(4) 0.0380(17) Uani 1 1 d .
H22A H 0.6988 -0.0391 0.1622 0.057 Uiso 1 1 calc R
H22B H 0.7968 -0.0449 0.2575 0.057 Uiso 1 1 calc R
H22C H 0.8488 -0.0289 0.1636 0.057 Uiso 1 1 calc R
C23 C 0.6437(6) 0.00368(13) 0.3073(4) 0.0340(16) Uani 1 1 d .
H23A H 0.6276 0.0264 0.3333 0.051 Uiso 1 1 calc R
H23B H 0.6756 -0.0117 0.3601 0.051 Uiso 1 1 calc R
H23C H 0.5626 -0.0055 0.2743 0.051 Uiso 1 1 calc R
C24 C 0.6047(5) 0.15601(12) 0.0368(4) 0.0246(13) Uani 1 1 d .
C25 C 0.4978(5) 0.14941(12) 0.0876(4) 0.0236(13) Uani 1 1 d .
H25 H 0.4815 0.1609 0.1450 0.028 Uiso 1 1 calc R
C26 C 0.4176(5) 0.12346(12) 0.0421(4) 0.0257(14) Uani 1 1 d .
C27 C 0.4810(5) 0.11209(13) -0.0348(4) 0.0274(14) Uani 1 1 d .
H27 H 0.4516 0.0943 -0.0784 0.033 Uiso 1 1 calc R
C28 C 0.5966(5) 0.13134(12) -0.0374(4) 0.0256(14) Uani 1 1 d .
H28 H 0.6587 0.1282 -0.0819 0.031 Uiso 1 1 calc R
C29 C 0.6862(6) 0.18772(13) 0.0396(4) 0.0294(15) Uani 1 1 d .
C30 C 0.6003(6) 0.21568(13) -0.0143(4) 0.0441(18) Uani 1 1 d .
H30A H 0.5724 0.2079 -0.0800 0.066 Uiso 1 1 calc R
H30B H 0.6504 0.2369 -0.0166 0.066 Uiso 1 1 calc R
H30C H 0.5236 0.2199 0.0195 0.066 Uiso 1 1 calc R
C31 C 0.8088(6) 0.18351(14) -0.0102(4) 0.0451(18) Uani 1 1 d .
H31A H 0.8626 0.1652 0.0214 0.068 Uiso 1 1 calc R
H31B H 0.8578 0.2051 -0.0062 0.068 Uiso 1 1 calc R
H31C H 0.7849 0.1775 -0.0779 0.068 Uiso 1 1 calc R
C32 C 0.7194(6) 0.20103(13) 0.1408(4) 0.0391(17) Uani 1 1 d .
H32A H 0.6392 0.2043 0.1711 0.059 Uiso 1 1 calc R
H32B H 0.7652 0.2230 0.1387 0.059 Uiso 1 1 calc R
H32C H 0.7753 0.1844 0.1781 0.059 Uiso 1 1 calc R
C33 C 0.2802(5) 0.11394(14) 0.0589(4) 0.0315(15) Uani 1 1 d .
C34 C 0.2634(5) 0.07550(12) 0.0777(4) 0.0387(17) Uani 1 1 d .
H34A H 0.2859 0.0624 0.0222 0.058 Uiso 1 1 calc R
H34B H 0.1728 0.0708 0.0880 0.058 Uiso 1 1 calc R
H34C H 0.3207 0.0687 0.1351 0.058 Uiso 1 1 calc R
C35 C 0.1900(5) 0.12401(14) -0.0316(4) 0.0447(18) Uani 1 1 d .
H35A H 0.2048 0.1481 -0.0473 0.067 Uiso 1 1 calc R
H35B H 0.0991 0.1209 -0.0195 0.067 Uiso 1 1 calc R
H35C H 0.2086 0.1095 -0.0855 0.067 Uiso 1 1 calc R
C36 C 0.2386(5) 0.13371(13) 0.1444(4) 0.0377(16) Uani 1 1 d .
H36A H 0.2981 0.1285 0.2019 0.056 Uiso 1 1 calc R
H36B H 0.1500 0.1270 0.1550 0.056 Uiso 1 1 calc R
H36C H 0.2409 0.1584 0.1311 0.056 Uiso 1 1 calc R
C37 C 0.3042(5) 0.20049(13) 0.3657(4) 0.0244(14) Uani 1 1 d .
C38 C 0.1983(6) 0.17867(14) 0.3540(4) 0.0342(16) Uani 1 1 d .
H38 H 0.2043 0.1565 0.3826 0.041 Uiso 1 1 calc R
C39 C 0.0847(6) 0.18855(17) 0.3017(4) 0.0435(18) Uani 1 1 d .
H39 H 0.0122 0.1734 0.2941 0.052 Uiso 1 1 calc R
C40 C 0.0766(6) 0.22026(16) 0.2605(4) 0.0404(17) Uani 1 1 d .
H40 H -0.0018 0.2272 0.2238 0.048 Uiso 1 1 calc R
C41 C 0.1791(7) 0.24203(15) 0.2712(5) 0.0459(18) Uani 1 1 d .
H41 H 0.1720 0.2642 0.2428 0.055 Uiso 1 1 calc R
C42 C 0.2949(6) 0.23205(14) 0.3238(4) 0.0372(16) Uani 1 1 d .
H42 H 0.3673 0.2472 0.3304 0.045 Uiso 1 1 calc R
C43 C 0.5666(5) 0.22004(13) 0.4380(4) 0.0255(14) Uani 1 1 d .
C44 C 0.5557(6) 0.24639(14) 0.5017(4) 0.0399(17) Uani 1 1 d .
H44 H 0.4898 0.2457 0.5439 0.048 Uiso 1 1 calc R
C45 C 0.6399(6) 0.27384(14) 0.5047(5) 0.0434(18) Uani 1 1 d .
H45 H 0.6316 0.2919 0.5492 0.052 Uiso 1 1 calc R
C46 C 0.7347(6) 0.27537(15) 0.4448(5) 0.0473(19) Uani 1 1 d .
H46 H 0.7904 0.2948 0.4455 0.057 Uiso 1 1 calc R
C47 C 0.7490(7) 0.24870(17) 0.3837(5) 0.058(2) Uani 1 1 d .
H47 H 0.8183 0.2489 0.3444 0.070 Uiso 1 1 calc R
C48 C 0.6638(6) 0.22154(14) 0.3786(4) 0.0421(18) Uani 1 1 d .
H48 H 0.6722 0.2037 0.3336 0.050 Uiso 1 1 calc R
C49 C 0.4237(6) 0.17591(12) 0.5513(4) 0.0261(14) Uani 1 1 d .
C50 C 0.5218(6) 0.16089(14) 0.6115(4) 0.0379(16) Uani 1 1 d .
H50 H 0.6004 0.1544 0.5870 0.046 Uiso 1 1 calc R
C51 C 0.5071(7) 0.15516(17) 0.7071(5) 0.059(2) Uani 1 1 d .
H51 H 0.5759 0.1451 0.7482 0.071 Uiso 1 1 calc R
C52 C 0.3940(7) 0.16392(16) 0.7428(5) 0.054(2) Uani 1 1 d .
H52 H 0.3833 0.1598 0.8085 0.065 Uiso 1 1 calc R
C53 C 0.2964(7) 0.17862(17) 0.6833(5) 0.055(2) Uani 1 1 d .
H53 H 0.2172 0.1845 0.7078 0.065 Uiso 1 1 calc R
C54 C 0.3107(6) 0.18506(14) 0.5884(4) 0.0403(17) Uani 1 1 d .
H54 H 0.2425 0.1958 0.5483 0.048 Uiso 1 1 calc R
C55 C 0.8104(5) 0.06696(13) 0.5197(4) 0.0229(13) Uani 1 1 d .
C56 C 0.8798(6) 0.03710(13) 0.5459(4) 0.0314(15) Uani 1 1 d .
H56 H 0.9702 0.0359 0.5397 0.038 Uiso 1 1 calc R
C57 C 0.8167(6) 0.00947(13) 0.5808(4) 0.0318(15) Uani 1 1 d .
H57 H 0.8649 -0.0107 0.5983 0.038 Uiso 1 1 calc R
C58 C 0.6887(6) 0.01018(14) 0.5908(4) 0.0324(15) Uani 1 1 d .
H58 H 0.6476 -0.0091 0.6160 0.039 Uiso 1 1 calc R
C59 C 0.6190(6) 0.03907(14) 0.5640(4) 0.0318(15) Uani 1 1 d .
H59 H 0.5285 0.0397 0.5705 0.038 Uiso 1 1 calc R
C60 C 0.6772(6) 0.06712(13) 0.5280(4) 0.0308(15) Uani 1 1 d .
H60 H 0.6266 0.0868 0.5087 0.037 Uiso 1 1 calc R
C61 C 0.8779(5) 0.13714(13) 0.5524(4) 0.0270(14) Uani 1 1 d .
C62 C 0.8766(6) 0.12983(15) 0.6501(4) 0.0392(17) Uani 1 1 d .
H62 H 0.8657 0.1069 0.6708 0.047 Uiso 1 1 calc R
C63 C 0.8914(7) 0.15634(19) 0.7167(5) 0.057(2) Uani 1 1 d .
H63 H 0.8911 0.1514 0.7831 0.069 Uiso 1 1 calc R
C64 C 0.9064(7) 0.18957(19) 0.6880(6) 0.067(3) Uani 1 1 d .
H64 H 0.9177 0.2075 0.7341 0.081 Uiso 1 1 calc R
C65 C 0.9047(7) 0.19655(16) 0.5924(6) 0.061(2) Uani 1 1 d .
H65 H 0.9128 0.2196 0.5721 0.073 Uiso 1 1 calc R
C66 C 0.8915(6) 0.17089(14) 0.5250(5) 0.0396(17) Uani 1 1 d .
H66 H 0.8916 0.1764 0.4589 0.048 Uiso 1 1 calc R
C67 C 1.0512(5) 0.09471(12) 0.4645(4) 0.0242(13) Uani 1 1 d .
C68 C 1.0996(6) 0.08764(12) 0.3778(4) 0.0293(14) Uani 1 1 d .
H68 H 1.0430 0.0872 0.3195 0.035 Uiso 1 1 calc R
C69 C 1.2308(6) 0.08128(13) 0.3773(5) 0.0319(15) Uani 1 1 d .
H69 H 1.2642 0.0765 0.3181 0.038 Uiso 1 1 calc R
C70 C 1.3130(6) 0.08177(13) 0.4600(5) 0.0374(17) Uani 1 1 d .
H70 H 1.4029 0.0772 0.4581 0.045 Uiso 1 1 calc R
C71 C 1.2669(6) 0.08884(14) 0.5458(5) 0.0396(17) Uani 1 1 d .
H71 H 1.3243 0.0894 0.6036 0.047 Uiso 1 1 calc R
C72 C 1.1358(6) 0.09522(13) 0.5474(4) 0.0331(15) Uani 1 1 d .
H72 H 1.1035 0.1001 0.6069 0.040 Uiso 1 1 calc R

loop_
_atom_site_aniso_label
_atom_site_aniso_U_11
_atom_site_aniso_U_22
_atom_site_aniso_U_33
_atom_site_aniso_U_23
_atom_site_aniso_U_13
_atom_site_aniso_U_12
Au1 0.02730(14) 0.02615(12) 0.02328(13) 0.00032(11) 0.00013(10) 0.00340(10)
Au2 0.02655(13) 0.02208(11) 0.02567(13) -0.00290(10) 0.00456(10) 0.00194(10)
Zr 0.0184(3) 0.0191(3) 0.0187(3) 0.0002(2) 0.0007(2) -0.0007(2)
S2 0.0230(8) 0.0209(7) 0.0246(8) -0.0021(6) 0.0051(7) -0.0007(6)
S1 0.0227(8) 0.0317(8) 0.0253(8) -0.0004(7) 0.0013(7) -0.0058(7)
P1 0.0213(9) 0.0255(8) 0.0246(9) -0.0013(7) 0.0028(7) -0.0006(6)
P2 0.0275(10) 0.0228(8) 0.0262(9) -0.0011(7) 0.0032(8) 0.0021(7)
C11 0.026(3) 0.017(3) 0.018(3) -0.006(2) 0.003(3) 0.001(2)
C12 0.021(3) 0.023(3) 0.022(3) -0.006(3) -0.001(3) 0.000(2)
C13 0.031(4) 0.020(3) 0.021(3) -0.004(3) 0.007(3) 0.001(3)
C14 0.026(4) 0.018(3) 0.029(4) -0.003(3) -0.002(3) 0.006(2)
C15 0.029(4) 0.014(3) 0.025(3) -0.001(2) 0.004(3) -0.002(2)
C16 0.036(4) 0.030(3) 0.023(4) 0.001(3) 0.010(3) -0.002(3)
C17 0.062(5) 0.035(3) 0.023(4) -0.006(3) 0.007(3) -0.003(3)
C18 0.066(5) 0.045(4) 0.033(4) -0.003(3) 0.024(4) 0.009(4)
C19 0.037(4) 0.052(4) 0.029(4) -0.005(3) 0.008(3) -0.005(3)
C20 0.029(4) 0.018(3) 0.032(4) -0.001(3) 0.001(3) 0.007(3)
C21 0.048(4) 0.035(3) 0.026(4) 0.006(3) -0.009(3) 0.007(3)
C22 0.055(5) 0.026(3) 0.032(4) 0.002(3) 0.002(3) 0.006(3)
C23 0.043(4) 0.034(3) 0.026(4) 0.010(3) 0.010(3) 0.003(3)
C24 0.026(4) 0.021(3) 0.027(3) 0.003(3) 0.006(3) 0.002(3)
C25 0.024(3) 0.021(3) 0.025(3) 0.003(3) -0.001(3) 0.004(2)
C26 0.021(3) 0.022(3) 0.033(4) 0.010(3) 0.000(3) -0.001(2)
C27 0.029(4) 0.029(3) 0.021(3) -0.003(3) -0.010(3) -0.002(3)
C28 0.033(4) 0.021(3) 0.023(3) 0.008(3) 0.003(3) 0.007(3)
C29 0.027(4) 0.028(3) 0.034(4) 0.004(3) 0.003(3) -0.006(3)
C30 0.046(4) 0.026(3) 0.058(5) 0.011(3) -0.006(4) -0.008(3)
C31 0.039(4) 0.041(4) 0.055(5) 0.012(3) 0.003(4) -0.009(3)
C32 0.035(4) 0.028(3) 0.053(5) -0.004(3) 0.000(4) -0.005(3)
C33 0.024(4) 0.032(3) 0.038(4) 0.001(3) -0.001(3) -0.003(3)
C34 0.026(4) 0.033(3) 0.056(5) 0.007(3) -0.001(3) -0.011(3)
C35 0.028(4) 0.039(4) 0.063(5) 0.020(3) -0.015(4) -0.006(3)
C36 0.021(4) 0.033(3) 0.060(5) 0.007(3) 0.009(3) -0.006(3)
C37 0.027(4) 0.026(3) 0.021(3) -0.006(3) 0.008(3) 0.001(3)
C38 0.034(4) 0.027(3) 0.041(4) -0.008(3) 0.003(3) 0.003(3)
C39 0.036(4) 0.061(5) 0.034(4) -0.007(4) 0.010(4) -0.008(4)
C40 0.027(4) 0.062(4) 0.032(4) 0.001(4) 0.001(3) 0.009(3)
C41 0.047(5) 0.037(4) 0.052(5) 0.006(4) -0.003(4) -0.001(3)
C42 0.027(4) 0.040(4) 0.042(4) 0.009(3) -0.005(3) -0.007(3)
C43 0.022(3) 0.026(3) 0.027(4) 0.002(3) -0.001(3) 0.002(3)
C44 0.040(4) 0.033(3) 0.049(5) -0.014(3) 0.015(4) 0.000(3)
C45 0.046(5) 0.027(3) 0.057(5) -0.013(3) 0.002(4) -0.004(3)
C46 0.029(4) 0.039(4) 0.074(6) -0.001(4) 0.005(4) -0.008(3)
C47 0.041(5) 0.059(5) 0.079(6) 0.000(4) 0.031(4) -0.012(4)
C48 0.050(5) 0.036(4) 0.043(4) -0.011(3) 0.016(4) -0.006(3)
C49 0.033(4) 0.022(3) 0.022(3) -0.003(3) -0.001(3) 0.003(3)
C50 0.036(4) 0.043(4) 0.034(4) -0.004(3) 0.002(3) 0.010(3)
C51 0.067(6) 0.073(5) 0.035(5) 0.018(4) -0.002(4) 0.032(4)
C52 0.073(6) 0.064(5) 0.027(4) 0.002(4) 0.017(4) 0.013(4)
C53 0.045(5) 0.080(5) 0.042(5) 0.004(4) 0.020(4) 0.010(4)
C54 0.045(5) 0.051(4) 0.025(4) 0.005(3) 0.005(3) 0.011(3)
C55 0.023(3) 0.030(3) 0.016(3) -0.003(3) 0.001(3) -0.001(3)
C56 0.026(4) 0.033(3) 0.034(4) 0.002(3) 0.002(3) 0.003(3)
C57 0.027(4) 0.028(3) 0.042(4) 0.011(3) 0.007(3) 0.004(3)
C58 0.039(4) 0.037(3) 0.021(4) 0.006(3) 0.003(3) -0.011(3)
C59 0.022(4) 0.040(4) 0.034(4) -0.001(3) 0.006(3) -0.008(3)
C60 0.038(4) 0.030(3) 0.025(4) 0.006(3) 0.005(3) 0.008(3)
C61 0.022(3) 0.022(3) 0.036(4) -0.001(3) 0.002(3) 0.006(3)
C62 0.043(4) 0.044(4) 0.031(4) -0.006(3) 0.004(3) 0.004(3)
C63 0.070(6) 0.072(5) 0.032(4) -0.015(4) 0.012(4) 0.007(5)
C64 0.072(6) 0.062(5) 0.069(6) -0.047(5) 0.008(5) 0.010(5)
C65 0.077(6) 0.032(4) 0.075(6) -0.011(4) 0.013(5) 0.007(4)
C66 0.040(4) 0.038(4) 0.041(4) -0.003(3) 0.002(3) 0.008(3)
C67 0.023(3) 0.017(3) 0.032(4) 0.007(3) 0.002(3) -0.002(2)
C68 0.026(4) 0.027(3) 0.035(4) 0.004(3) 0.001(3) -0.002(3)
C69 0.029(4) 0.025(3) 0.044(4) 0.010(3) 0.013(3) -0.002(3)
C70 0.020(4) 0.031(3) 0.062(5) 0.014(3) 0.007(4) -0.003(3)
C71 0.034(4) 0.043(4) 0.039(4) 0.004(3) -0.008(3) -0.006(3)
C72 0.030(4) 0.043(4) 0.027(4) -0.002(3) 0.003(3) 0.004(3)

loop_
_atom_type_symbol
_atom_type_description
_atom_type_scat_dispersion_real
_atom_type_scat_dispersion_imag
_atom_type_scat_source
C C 0.0033 0.0016 'International Tables Vol C Tables 4.2.6.8 and 6.1.1.4'
H H 0.0000 0.0000 'International Tables Vol C Tables 4.2.6.8 and 6.1.1.4'
P P 0.1023 0.0942 'International Tables Vol C Tables 4.2.6.8 and 6.1.1.4'
S S 0.1246 0.1234 'International Tables Vol C Tables 4.2.6.8 and 6.1.1.4'
Zr Zr -2.9673 0.5597 'International Tables Vol C Tables 4.2.6.8 and 6.1.1.4'
Au Au -2.0133 8.8022 'International Tables Vol C Tables 4.2.6.8 and 6.1.1.4'

loop_
_geom_angle_atom_site_label_1
_geom_angle_atom_site_label_2
_geom_angle_atom_site_label_3
_geom_angle
P1 Au1 S1 133.20(5)
P1 Au1 S2 120.50(5)
S1 Au1 S2 102.77(5)
P1 Au1 Au2 101.31(4)
S1 Au1 Au2 121.76(4)
S2 Au1 Au2 47.99(3)
P1 Au1 Zr 161.76(4)
S1 Au1 Zr 50.60(4)
S2 Au1 Zr 52.19(3)
Au2 Au1 Zr 84.913(12)
P2 Au2 S2 170.41(5)
P2 Au2 Au1 133.73(4)
S2 Au2 Au1 55.71(3)
S1 Zr C28 95.60(13)
S1 Zr S2 101.85(5)
C28 Zr S2 134.40(12)
S1 Zr C14 127.78(13)
C28 Zr C14 91.44(17)
S2 Zr C14 109.31(12)
S1 Zr C27 127.98(12)
C28 Zr C27 32.42(15)
S2 Zr C27 115.30(13)
C14 Zr C27 73.10(17)
S1 Zr C15 126.18(13)
C28 Zr C15 121.31(17)
S2 Zr C15 80.19(12)
C14 Zr C15 31.55(15)
C27 Zr C15 96.17(17)
S1 Zr C13 96.67(13)
C28 Zr C13 87.59(17)
S2 Zr C13 130.78(12)
C14 Zr C13 31.95(15)
C27 Zr C13 85.89(18)
C15 Zr C13 52.56(16)
S1 Zr C12 79.28(12)
C28 Zr C12 114.94(16)
S2 Zr C12 109.58(12)
C14 Zr C12 51.41(16)
C27 Zr C12 117.11(17)
C15 Zr C12 51.11(16)
C13 Zr C12 31.31(15)
S1 Zr C25 102.29(12)
C28 Zr C25 51.17(16)
S2 Zr C25 83.86(12)
C14 Zr C25 121.45(17)
C27 Zr C25 50.98(17)
C15 Zr C25 131.04(17)
C13 Zr C25 135.63(17)
C12 Zr C25 166.01(16)
S1 Zr C24 81.90(13)
C28 Zr C24 31.49(15)
S2 Zr C24 110.34(12)
C14 Zr C24 122.07(17)
C27 Zr C24 52.36(17)
C15 Zr C24 148.51(18)
C13 Zr C24 117.22(16)
C12 Zr C24 138.48(16)
C25 Zr C24 30.63(14)
S1 Zr C26 132.10(12)
C28 Zr C26 52.17(16)
S2 Zr C26 86.13(12)
C14 Zr C26 91.54(17)
C27 Zr C26 30.86(15)
C15 Zr C26 101.70(17)
C13 Zr C26 113.51(18)
C12 Zr C26 142.47(17)
C25 Zr C26 30.90(14)
C24 Zr C26 51.73(16)
S1 Zr C11 95.49(12)
C28 Zr C11 138.96(16)
S2 Zr C11 81.01(11)
C14 Zr C11 51.51(16)
C27 Zr C11 124.13(17)
C15 Zr C11 30.96(15)
C13 Zr C11 51.90(16)
C12 Zr C11 30.58(14)
C25 Zr C11 158.67(16)
C24 Zr C11 168.63(16)
C26 Zr C11 132.35(16)
Au2 S2 Zr 116.92(5)
Au2 S2 Au1 76.30(4)
Zr S2 Au1 75.00(4)
Au1 S1 Zr 80.33(4)
C61 P1 C55 103.3(2)
C61 P1 C67 101.3(3)
C55 P1 C67 105.2(2)
C61 P1 Au1 122.89(19)
C55 P1 Au1 109.93(18)
C67 P1 Au1 112.54(19)
C37 P2 C43 105.7(2)
C37 P2 C49 106.7(3)
C43 P2 C49 103.8(3)
C37 P2 Au2 108.89(17)
C43 P2 Au2 116.17(19)
C49 P2 Au2 114.93(17)
C12 C11 C15 105.9(5)
C12 C11 C20 125.3(5)
C15 C11 C20 126.1(5)
C12 C11 Zr 72.4(3)
C15 C11 Zr 70.0(3)
C20 C11 Zr 136.7(3)
C11 C12 C13 110.4(5)
C11 C12 Zr 77.0(3)
C13 C12 Zr 72.4(3)
C11 C12 H12 124.8
C13 C12 H12 124.8
Zr C12 H12 117.5
C12 C13 C14 105.6(5)
C12 C13 C16 124.2(5)
C14 C13 C16 128.1(5)
C12 C13 Zr 76.3(3)
C14 C13 Zr 72.4(3)
C16 C13 Zr 129.3(3)
C15 C14 C13 109.2(5)
C15 C14 Zr 75.5(3)
C13 C14 Zr 75.6(3)
C15 C14 H14 125.4
C13 C14 H14 125.4
Zr C14 H14 115.4
C14 C15 C11 108.8(5)
C14 C15 Zr 72.9(3)
C11 C15 Zr 79.1(3)
C14 C15 H15 125.6
C11 C15 H15 125.6
Zr C15 H15 114.5
C17 C16 C19 110.3(5)
C17 C16 C13 112.4(5)
C19 C16 C13 111.5(5)
C17 C16 C18 108.4(5)
C19 C16 C18 107.9(5)
C13 C16 C18 106.2(4)
C16 C17 H17A 109.5
C16 C17 H17B 109.5
H17A C17 H17B 109.5
C16 C17 H17C 109.5
H17A C17 H17C 109.5
H17B C17 H17C 109.5
C16 C18 H18A 109.5
C16 C18 H18B 109.5
H18A C18 H18B 109.5
C16 C18 H18C 109.5
H18A C18 H18C 109.5
H18B C18 H18C 109.5
C16 C19 H19A 109.5
C16 C19 H19B 109.5
H19A C19 H19B 109.5
C16 C19 H19C 109.5
H19A C19 H19C 109.5
H19B C19 H19C 109.5
C11 C20 C23 114.7(5)
C11 C20 C21 111.6(4)
C23 C20 C21 109.0(5)
C11 C20 C22 106.4(4)
C23 C20 C22 108.7(4)
C21 C20 C22 106.1(5)
C20 C21 H21A 109.5
C20 C21 H21B 109.5
H21A C21 H21B 109.5
C20 C21 H21C 109.5
H21A C21 H21C 109.5
H21B C21 H21C 109.5
C20 C22 H22A 109.5
C20 C22 H22B 109.5
H22A C22 H22B 109.5
C20 C22 H22C 109.5
H22A C22 H22C 109.5
H22B C22 H22C 109.5
C20 C23 H23A 109.5
C20 C23 H23B 109.5
H23A C23 H23B 109.5
C20 C23 H23C 109.5
H23A C23 H23C 109.5
H23B C23 H23C 109.5
C25 C24 C28 105.1(5)
C25 C24 C29 127.7(5)
C28 C24 C29 124.9(5)
C25 C24 Zr 74.2(3)
C28 C24 Zr 68.7(3)
C29 C24 Zr 134.3(4)
C24 C25 C26 111.1(5)
C24 C25 Zr 75.1(3)
C26 C25 Zr 75.3(3)
C24 C25 H25 124.5
C26 C25 H25 124.5
Zr C25 H25 116.8
C27 C26 C25 105.8(5)
C27 C26 C33 124.9(5)
C25 C26 C33 128.4(5)
C27 C26 Zr 70.1(3)
C25 C26 Zr 73.8(3)
C33 C26 Zr 129.1(3)
C26 C27 C28 108.8(5)
C26 C27 Zr 79.1(3)
C28 C27 Zr 72.4(3)
C26 C27 H27 125.6
C28 C27 H27 125.6
Zr C27 H27 115.0
C24 C28 C27 109.0(5)
C24 C28 Zr 79.8(3)
C27 C28 Zr 75.2(3)
C24 C28 H28 125.5
C27 C28 H28 125.5
Zr C28 H28 111.9
C24 C29 C32 112.3(5)
C24 C29 C31 113.2(5)
C32 C29 C31 110.5(5)
C24 C29 C30 106.1(5)
C32 C29 C30 105.9(4)
C31 C29 C30 108.4(5)
C29 C30 H30A 109.5
C29 C30 H30B 109.5
H30A C30 H30B 109.5
C29 C30 H30C 109.5
H30A C30 H30C 109.5
H30B C30 H30C 109.5
C29 C31 H31A 109.5
C29 C31 H31B 109.5
H31A C31 H31B 109.5
C29 C31 H31C 109.5
H31A C31 H31C 109.5
H31B C31 H31C 109.5
C29 C32 H32A 109.5
C29 C32 H32B 109.5
H32A C32 H32B 109.5
C29 C32 H32C 109.5
H32A C32 H32C 109.5
H32B C32 H32C 109.5
C26 C33 C36 110.4(5)
C26 C33 C34 113.1(5)
C36 C33 C34 108.3(5)
C26 C33 C35 107.8(5)
C36 C33 C35 108.6(5)
C34 C33 C35 108.7(5)
C33 C34 H34A 109.5
C33 C34 H34B 109.5
H34A C34 H34B 109.5
C33 C34 H34C 109.5
H34A C34 H34C 109.5
H34B C34 H34C 109.5
C33 C35 H35A 109.5
C33 C35 H35B 109.5
H35A C35 H35B 109.5
C33 C35 H35C 109.5
H35A C35 H35C 109.5
H35B C35 H35C 109.5
C33 C36 H36A 109.5
C33 C36 H36B 109.5
H36A C36 H36B 109.5
C33 C36 H36C 109.5
H36A C36 H36C 109.5
H36B C36 H36C 109.5
C42 C37 C38 119.2(6)
C42 C37 P2 122.8(5)
C38 C37 P2 117.8(4)
C39 C38 C37 120.8(6)
C39 C38 H38 119.6
C37 C38 H38 119.6
C40 C39 C38 119.4(6)
C40 C39 H39 120.3
C38 C39 H39 120.3
C41 C40 C39 120.7(6)
C41 C40 H40 119.7
C39 C40 H40 119.7
C40 C41 C42 120.2(6)
C40 C41 H41 119.9
C42 C41 H41 119.9
C37 C42 C41 119.8(6)
C37 C42 H42 120.1
C41 C42 H42 120.1
C44 C43 C48 118.5(5)
C44 C43 P2 122.2(4)
C48 C43 P2 119.3(4)
C43 C44 C45 120.4(6)
C43 C44 H44 119.8
C45 C44 H44 119.8
C46 C45 C44 120.7(6)
C46 C45 H45 119.6
C44 C45 H45 119.6
C45 C46 C47 119.2(6)
C45 C46 H46 120.4
C47 C46 H46 120.4
C46 C47 C48 120.5(6)
C46 C47 H47 119.7
C48 C47 H47 119.7
C43 C48 C47 120.6(6)
C43 C48 H48 119.7
C47 C48 H48 119.7
C54 C49 C50 118.7(5)
C54 C49 P2 123.9(5)
C50 C49 P2 117.4(5)
C49 C50 C51 120.6(6)
C49 C50 H50 119.7
C51 C50 H50 119.7
C52 C51 C50 120.2(7)
C52 C51 H51 119.9
C50 C51 H51 119.9
C53 C52 C51 119.3(6)
C53 C52 H52 120.4
C51 C52 H52 120.4
C52 C53 C54 121.1(6)
C52 C53 H53 119.5
C54 C53 H53 119.5
C53 C54 C49 120.1(6)
C53 C54 H54 119.9
C49 C54 H54 119.9
C60 C55 C56 117.8(5)
C60 C55 P1 117.4(4)
C56 C55 P1 124.4(4)
C57 C56 C55 119.7(5)
C57 C56 H56 120.1
C55 C56 H56 120.1
C58 C57 C56 122.0(5)
C58 C57 H57 119.0
C56 C57 H57 119.0
C57 C58 C59 118.9(5)
C57 C58 H58 120.5
C59 C58 H58 120.5
C58 C59 C60 121.2(5)
C58 C59 H59 119.4
C60 C59 H59 119.4
C59 C60 C55 120.3(5)
C59 C60 H60 119.8
C55 C60 H60 119.8
C66 C61 C62 118.5(5)
C66 C61 P1 118.9(5)
C62 C61 P1 122.3(4)
C63 C62 C61 119.5(6)
C63 C62 H62 120.3
C61 C62 H62 120.3
C64 C63 C62 121.0(7)
C64 C63 H63 119.5
C62 C63 H63 119.5
C65 C64 C63 119.1(7)
C65 C64 H64 120.4
C63 C64 H64 120.4
C64 C65 C66 121.2(7)
C64 C65 H65 119.4
C66 C65 H65 119.4
C65 C66 C61 120.6(6)
C65 C66 H66 119.7
C61 C66 H66 119.7
C72 C67 C68 118.9(5)
C72 C67 P1 123.2(4)
C68 C67 P1 117.9(5)
C69 C68 C67 119.2(6)
C69 C68 H68 120.4
C67 C68 H68 120.4
C70 C69 C68 121.2(6)
C70 C69 H69 119.4
C68 C69 H69 119.4
C69 C70 C71 120.3(6)
C69 C70 H70 119.9
C71 C70 H70 119.9
C70 C71 C72 119.1(6)
C70 C71 H71 120.4
C72 C71 H71 120.4
C67 C72 C71 121.3(6)
C67 C72 H72 119.3
C71 C72 H72 119.3

loop_
_geom_bond_atom_site_label_1
_geom_bond_atom_site_label_2
_geom_bond_distance
Au1 P1 2.2738(16)
Au1 S1 2.3746(14)
Au1 S2 2.5555(14)
Au1 Au2 3.0053(4)
Au1 Zr 3.0985(6)
Au2 P2 2.2502(14)
Au2 S2 2.2984(13)
Zr S1 2.4290(15)
Zr C28 2.517(5)
Zr S2 2.5345(14)
Zr C14 2.539(5)
Zr C27 2.552(5)
Zr C15 2.572(5)
Zr C13 2.580(5)
Zr C12 2.630(5)
Zr C25 2.647(5)
Zr C24 2.658(5)
Zr C26 2.665(5)
Zr C11 2.688(5)
P1 C61 1.815(5)
P1 C55 1.819(5)
P1 C67 1.829(5)
P2 C37 1.815(6)
P2 C43 1.816(5)
P2 C49 1.816(5)
C11 C12 1.404(6)
C11 C15 1.408(7)
C11 C20 1.511(7)
C12 C13 1.407(7)
C12 H12 0.9500
C13 C14 1.409(7)
C13 C16 1.531(7)
C14 C15 1.390(7)
C14 H14 0.9500
C15 H15 0.9500
C16 C17 1.506(8)
C16 C19 1.528(7)
C16 C18 1.542(7)
C17 H17A 0.9800
C17 H17B 0.9800
C17 H17C 0.9800
C18 H18A 0.9800
C18 H18B 0.9800
C18 H18C 0.9800
C19 H19A 0.9800
C19 H19B 0.9800
C19 H19C 0.9800
C20 C23 1.514(6)
C20 C21 1.529(7)
C20 C22 1.545(6)
C21 H21A 0.9800
C21 H21B 0.9800
C21 H21C 0.9800
C22 H22A 0.9800
C22 H22B 0.9800
C22 H22C 0.9800
C23 H23A 0.9800
C23 H23B 0.9800
C23 H23C 0.9800
C24 C25 1.401(6)
C24 C28 1.411(7)
C24 C29 1.495(7)
C25 C26 1.415(7)
C25 H25 0.9500
C26 C27 1.392(7)
C26 C33 1.512(7)
C27 C28 1.416(7)
C27 H27 0.9500
C28 H28 0.9500
C29 C32 1.511(7)
C29 C31 1.521(7)
C29 C30 1.550(7)
C30 H30A 0.9800
C30 H30B 0.9800
C30 H30C 0.9800
C31 H31A 0.9800
C31 H31B 0.9800
C31 H31C 0.9800
C32 H32A 0.9800
C32 H32B 0.9800
C32 H32C 0.9800
C33 C36 1.523(7)
C33 C34 1.535(6)
C33 C35 1.540(7)
C34 H34A 0.9800
C34 H34B 0.9800
C34 H34C 0.9800
C35 H35A 0.9800
C35 H35B 0.9800
C35 H35C 0.9800
C36 H36A 0.9800
C36 H36B 0.9800
C36 H36C 0.9800
C37 C42 1.362(7)
C37 C38 1.383(7)
C38 C39 1.370(8)
C38 H38 0.9500
C39 C40 1.363(7)
C39 H39 0.9500
C40 C41 1.354(8)
C40 H40 0.9500
C41 C42 1.391(8)
C41 H41 0.9500
C42 H42 0.9500
C43 C44 1.372(7)
C43 C48 1.374(7)
C44 C45 1.377(7)
C44 H44 0.9500
C45 C46 1.359(7)
C45 H45 0.9500
C46 C47 1.364(8)
C46 H46 0.9500
C47 C48 1.374(7)
C47 H47 0.9500
C48 H48 0.9500
C49 C54 1.376(7)
C49 C50 1.377(7)
C50 C51 1.381(8)
C50 H50 0.9500
C51 C52 1.365(8)
C51 H51 0.9500
C52 C53 1.363(8)
C52 H52 0.9500
C53 C54 1.375(8)
C53 H53 0.9500
C54 H54 0.9500
C55 C60 1.395(7)
C55 C56 1.396(6)
C56 C57 1.377(6)
C56 H56 0.9500
C57 C58 1.346(7)
C57 H57 0.9500
C58 C59 1.368(7)
C58 H58 0.9500
C59 C60 1.371(6)
C59 H59 0.9500
C60 H60 0.9500
C61 C66 1.382(7)
C61 C62 1.397(7)
C62 C63 1.389(8)
C62 H62 0.9500
C63 C64 1.370(8)
C63 H63 0.9500
C64 C65 1.362(9)
C64 H64 0.9500
C65 C66 1.372(8)
C65 H65 0.9500
C66 H66 0.9500
C67 C72 1.375(7)
C67 C68 1.390(7)
C68 C69 1.380(7)
C68 H68 0.9500
C69 C70 1.359(8)
C69 H69 0.9500
C70 C71 1.367(7)
C70 H70 0.9500
C71 C72 1.381(7)
C71 H71 0.9500
C72 H72 0.9500
